data_1511020
loop_
_publ_author_name
'Sokolova, E.V.'
'Belov, N.V.'
'Boronikhin, V.A.'
'Simonov, M.A.'

_publ_section_title
;
 The crystal structure of triclinic Li Cd B O3
;
_journal_name_full 'Doklady Akademii Nauk SSSR'
_journal_page_first 1126
_journal_page_last 1129
_journal_volume 246
_journal_year 1979
_chemical_formula_sum 'B Cd Li O3'
_chemical_name_systematic 'Li Cd (B O3)'
_space_group_IT_number 2
_symmetry_space_group_name_Hall '-P 1 (-1/2*x+1/2*y+1/2*z,1/2*x-1/2*y+1/2*z,1/2*x+1/2*y-1/2*z)'
_symmetry_space_group_name_H-M 'I -1'
_cell_angle_alpha 91.46
_cell_angle_beta 89.64
_cell_angle_gamma 104.85
_cell_formula_units_Z 4
_cell_length_a 6.118
_cell_length_b 8.486
_cell_length_c 5.257
_cell_volume 263.728
_citation_journal_id_ASTM DANKAS
_cod_data_source_file boron0-1_102.cif
_cod_data_source_block B1Cd1Li1O3
_cod_original_sg_symbol_Hall
;
-P 1 (-1/2*x+1/2*y+1/2*z,1/2*x-1/2*y+1/2*z,1/2*x+1/2*y-1/2*z)
;
_cod_original_formula_sum 'B1 Cd1 Li1 O3'
_cod_database_code 1511020

loop_
_symmetry_equiv_pos_as_xyz
x,y,z
-x,-y,-z
x+1/2,y+1/2,z+1/2
-x+1/2,-y+1/2,-z+1/2

loop_
_atom_site_label
_atom_site_type_symbol
_atom_site_fract_x
_atom_site_fract_y
_atom_site_fract_z
_atom_site_occupancy
_atom_site_U_iso_or_equiv
B1 B+3 0.8319 0.0979 0.1662 1 0.0
O1 O-2 0.0041 0.1858 0.3275 1 0.0
O3 O-2 0.8344 0.1351 0.9129 1 0.0
Li1 Li+1 0.551 0.217 0.85 1 0.0
Cd1 Cd+2 0.31217 0.07819 0.33603 1 0.0
O2 O-2 0.3433 0.0213 0.7343 1 0.0
